data_1531231
loop_
_publ_author_name
'Burley, J.C.'
'Battle, P.D.'
'Jordan, N.A.'
'Sloan, J.'
'Weill, F.'

_publ_section_title
;
 Synthesis and structural characterization of Ba14 Pd3 Ir8 O33
;
_journal_name_full 'Journal of Solid State Chemistry'
_journal_page_first 96
_journal_page_last 103
_journal_volume 174
_journal_year 2003
_chemical_formula_sum 'Ba14 Ir8 O33 Pd3'
_chemical_name_systematic 'Ba14 Pd3 Ir8 O33'
_space_group_IT_number 150
_symmetry_space_group_name_Hall 'P 3 2"'
_symmetry_space_group_name_H-M 'P 3 2 1'
_cell_angle_alpha 90
_cell_angle_beta 90
_cell_angle_gamma 120
_cell_formula_units_Z 3
_cell_length_a 10.13982
_cell_length_b 10.13982
_cell_length_c 30.2178
_cell_volume 2690.630
_citation_journal_id_ASTM JSSCBI
_cod_data_source_file Burley_JSSCBI_2003_1642.cif
_cod_data_source_block Ba14Ir8O33Pd3
_cod_original_cell_volume 2690.63
_cod_database_code 1531231

loop_
_symmetry_equiv_pos_as_xyz
x,y,z
-y,x-y,z
-x+y,-x,z
y,x,-z
-x,-x+y,-z
x-y,-y,-z

loop_
_atom_site_label
_atom_site_type_symbol
_atom_site_fract_x
_atom_site_fract_y
_atom_site_fract_z
_atom_site_occupancy
_atom_site_U_iso_or_equiv
O3 O-2 0.853 0.852 0.307 1 0.0
Ba6 Ba+2 0.352 0 0.358 1 0.0
Ba1 Ba+2 0.647 0 0 1 0.0
Pd1 Pd+2 0 0 0 1 0.0
Ba5 Ba+2 0.002 0.654 0.285 1 0.0
O9 O-2 0.16 0.16 0.5 1 0.0
O4 O-2 0.482 0.814 0.35 1 0.0
O13 O-2 0.5 0.172 0.123 1 0.0
Ir10 Ir+4 0 0 0.266 1 0.0
Ir12 Ir+4 0.6667 0.3333 0.245 1 0.0
Ir2 Ir+4 0.3333 0.6667 0.39 1 0.0
Ir11 Ir+4 0.3333 0.6667 0.208 1 0.0
Ba8 Ba+2 0 0.331 0.5 1 0.0
Pd3 Pd+2 0.3333 0.6667 0.31 1 0.0
Ba4 Ba+2 0.988 0.318 0.213 1 0.0
O10 O-2 0.847 0.015 0.059 1 0.0
O7 O-2 0.821 0.84 0.415 1 0.0
Ir9 Ir+4 0.6667 0.3333 0.156 1 0.0
O8 O-2 0.833 0.469 0.478 1 0.0
O12 O-2 0.336 0.51 0.076 1 0.0
Pd4 Pd+2 0 0 0.358 1 0.0
Ba3 Ba+2 0.008 0.681 0.146 1 0.0
Ir4 Ir+4 0.3333 0.6667 0.478 1 0.0
Ba2 Ba+2 0.323 0.99 0.0692 1 0.0
Ba7 Ba+2 0.006 0.676 0.4318 1 0.0
Ir5 Ir+4 0.6667 0.3333 0.334 1 0.0
Pd5 Pd+2 0.3333 0.6667 0.572 1 0.0
O1 O-2 0.514 0.179 0.016 1 0.0
Ir8 Ir+4 0.3333 0.6667 0.032 1 0.0
O2 O-2 0.483 0.679 0.155 1 0.0
O16 O-2 0.642 0.168 0.203 1 0.0
O15 O-2 0.481 0.827 0.223 1 0.0
Ir7 Ir+4 0 0 0.181 1 0.0
Pd2 Pd+2 0.6667 0.3333 0.055 1 0.0
O11 O-2 0.783 0.814 0.144 1 0.0
O6 O-2 0.484 0.672 0.435 1 0.0
O17 O-2 0.509 0.186 0.287 1 0.0
Ir3 Ir+4 0 0 0.455 1 0.0
Ir1 Ir+4 0.3333 0.6667 0.116 1 0.0
O14 O-2 0.801 0.964 0.216 1 0.0
O5 O-2 0.69 0.165 0.371 1 0.0
Ir6 Ir+4 0 0 0.096 1 0.0
